data_7208402
loop_
_publ_author_name
'Nozaki, Tomonori'
'Kosaka, Wataru'
'Miyasaka, Hitoshi'

_publ_section_title
;
 Honeycomb frameworks with a very large mesh of 39 \\times 29 \%A
 diameters stabilized by \p-stacked coronene molecules
;
_journal_issue 17
_journal_name_full CrystEngComm
_journal_page_first 5398
_journal_paper_doi 10.1039/c2ce25806d
_journal_volume 14
_journal_year 2012
_chemical_formula_moiety 'C144 H96 N12 O24 Ru6'
_chemical_formula_sum 'C144 H96 N12 O24 Ru6'
_chemical_formula_weight 2984.83
_space_group_IT_number 12
_symmetry_cell_setting monoclinic
_symmetry_Int_Tables_number 12
_symmetry_space_group_name_Hall '-C 2y'
_symmetry_space_group_name_H-M 'C 1 2/m 1'
_atom_sites_solution_hydrogens geom
_atom_sites_solution_primary direct
_atom_sites_solution_secondary difmap
_cell_angle_alpha 90.0000
_cell_angle_beta 112.198(3)
_cell_angle_gamma 90.0000
_cell_formula_units_Z 2
_cell_length_a 19.686(3)
_cell_length_b 28.643(4)
_cell_length_c 19.816(3)
_cell_measurement_reflns_used 7788
_cell_measurement_temperature 97
_cell_measurement_theta_max 30.80
_cell_measurement_theta_min 2.09
_cell_volume 10345(3)
_computing_cell_refinement CrystalClear
_computing_data_collection 'CrystalClear (Rigaku Inc., 2008)'
_computing_data_reduction CrystalClear
_computing_molecular_graphics 'CrystalStructure 4.0'
_computing_publication_material 'CrystalStructure 4.0 (Rigaku, 2010)'
_computing_structure_refinement 'SHELXL97 (Sheldrick, 2008)'
_computing_structure_solution 'SHELXS97 (Sheldrick, 2008)'
_diffrn_ambient_temperature 97
_diffrn_detector_area_resol_mean 7.314
_diffrn_measured_fraction_theta_full 0.999
_diffrn_measured_fraction_theta_max 0.999
_diffrn_measurement_device_type 'Rigaku Saturn70'
_diffrn_measurement_method \w
_diffrn_radiation_type 'Mo K\a'
_diffrn_radiation_wavelength 0.71075
_diffrn_reflns_av_R_equivalents 0.0879
_diffrn_reflns_limit_h_max 20
_diffrn_reflns_limit_h_min -23
_diffrn_reflns_limit_k_max 34
_diffrn_reflns_limit_k_min -28
_diffrn_reflns_limit_l_max 23
_diffrn_reflns_limit_l_min -23
_diffrn_reflns_number 35790
_diffrn_reflns_theta_full 25.00
_diffrn_reflns_theta_max 25.00
_diffrn_standards_number 0
_exptl_absorpt_coefficient_mu 0.475
_exptl_absorpt_correction_T_max 0.995
_exptl_absorpt_correction_T_min 0.918
_exptl_absorpt_correction_type multi-scan
_exptl_absorpt_process_details 'REQAB (Rigaku, 1998)'
_exptl_crystal_colour black
_exptl_crystal_density_diffrn 0.958
_exptl_crystal_density_method 'not measured'
_exptl_crystal_description prism
_exptl_crystal_F_000 3000.00
_exptl_crystal_size_max 0.060
_exptl_crystal_size_mid 0.060
_exptl_crystal_size_min 0.010
_platon_squeeze_details
;
;
_refine_diff_density_max 0.690
_refine_diff_density_min -0.730
_refine_ls_extinction_method none
_refine_ls_goodness_of_fit_ref 0.872
_refine_ls_hydrogen_treatment constr
_refine_ls_number_parameters 445
_refine_ls_number_reflns 9271
_refine_ls_number_restraints 57
_refine_ls_R_factor_gt 0.0593
_refine_ls_shift/su_max 0.000
_refine_ls_structure_factor_coef Fsqd
_refine_ls_weighting_details 'w = 1/[\s^2^(Fo^2^)+(0.0708P)^2^+0.0000P] where P=(Fo^2^+2Fc^2^)/3'
_refine_ls_weighting_scheme calc
_refine_ls_wR_factor_ref 0.1501
_reflns_number_gt 5164
_reflns_number_total 9315
_reflns_threshold_expression F^2^>2.0\s(F^2^)
_cod_data_source_file c2ce25806d.txt
_cod_data_source_block RuPhTPTcoronene
_cod_database_code 7208402

loop_
_symmetry_equiv_pos_site_id
_symmetry_equiv_pos_as_xyz
1 +X,+Y,+Z
2 -X,+Y,-Z
3 -X,-Y,-Z
4 +X,-Y,+Z
5 1/2+X,1/2+Y,+Z
6 1/2-X,1/2+Y,-Z
7 1/2-X,1/2-Y,-Z
8 1/2+X,1/2-Y,+Z

loop_
_atom_site_label
_atom_site_type_symbol
_atom_site_fract_x
_atom_site_fract_y
_atom_site_fract_z
_atom_site_U_iso_or_equiv
_atom_site_adp_type
_atom_site_occupancy
_atom_site_symmetry_multiplicity
_atom_site_calc_flag
_atom_site_refinement_flags
Ru1 Ru -0.20780(2) 0.278752(13) 0.02472(3) 0.03442(16) Uani 1.0 8 d .
Ru2 Ru 0.44043(3) 0.5000 0.46012(4) 0.0382(2) Uani 1.0 4 d .
O1 O -0.27751(19) 0.30655(11) 0.0697(2) 0.0397(10) Uani 1.0 8 d .
O2 O -0.35979(18) 0.24997(12) 0.0225(2) 0.0407(10) Uani 1.0 8 d .
O3 O -0.15954(19) 0.23782(11) 0.11548(19) 0.0388(10) Uani 1.0 8 d .
O4 O -0.24181(19) 0.18113(11) 0.0670(2) 0.0409(10) Uani 1.0 8 d .
O5 O 0.4763(3) 0.5000 0.3743(3) 0.0424(14) Uani 1.0 4 d .
O6 O 0.5944(3) 0.5000 0.4545(3) 0.0474(15) Uani 1.0 4 d .
O7 O 0.4416(2) 0.42803(12) 0.4626(2) 0.0482(11) Uani 1.0 8 d .
N1 N -0.1299(2) 0.33812(13) 0.0836(3) 0.0337(11) Uani 1.0 8 d .
N2 N -0.0459(3) 0.5000 0.1492(3) 0.0373(17) Uani 1.0 4 d .
N3 N 0.0609(3) 0.45806(14) 0.2215(3) 0.0399(12) Uani 1.0 8 d .
N4 N 0.3195(3) 0.5000 0.3790(4) 0.0455(19) Uani 1.0 4 d .
C1 C -0.3376(3) 0.28719(17) 0.0592(4) 0.0403(15) Uani 1.0 8 d .
C2 C -0.3850(4) 0.30757(19) 0.0954(4) 0.0522(17) Uani 1.0 8 d .
C3 C -0.3611(5) 0.3482(3) 0.1370(5) 0.092(3) Uani 1.0 8 d .
C4 C -0.4029(6) 0.3686(3) 0.1711(6) 0.122(4) Uani 1.0 8 d .
C5 C -0.4700(5) 0.3477(3) 0.1645(6) 0.108(4) Uani 1.0 8 d .
C6 C -0.4935(4) 0.3069(3) 0.1254(5) 0.071(3) Uani 1.0 8 d .
C7 C -0.4489(4) 0.2872(2) 0.0930(4) 0.0589(19) Uani 1.0 8 d .
C8 C -0.1848(3) 0.19744(17) 0.1175(3) 0.0380(14) Uani 1.0 8 d .
C9 C -0.1455(3) 0.16807(18) 0.1820(4) 0.0446(15) Uani 1.0 8 d .
C10 C -0.0953(4) 0.1883(3) 0.2440(4) 0.065(2) Uani 1.0 8 d .
C11 C -0.0566(5) 0.1607(3) 0.3036(4) 0.086(3) Uani 1.0 8 d .
C12 C -0.0691(5) 0.1134(3) 0.3009(5) 0.091(3) Uani 1.0 8 d .
C13 C -0.1207(4) 0.0929(3) 0.2389(5) 0.080(3) Uani 1.0 8 d .
C14 C -0.1599(3) 0.1203(2) 0.1799(4) 0.0553(18) Uani 1.0 8 d .
C15 C -0.1589(3) 0.38050(16) 0.0637(4) 0.0430(16) Uani 1.0 8 d .
C16 C -0.1213(3) 0.42027(17) 0.0936(4) 0.0475(17) Uani 1.0 8 d .
C17 C -0.0496(3) 0.41667(16) 0.1459(3) 0.0341(14) Uani 1.0 8 d .
C18 C -0.0221(3) 0.37349(18) 0.1655(4) 0.0456(16) Uani 1.0 8 d .
C19 C -0.0628(3) 0.33537(17) 0.1342(3) 0.0419(15) Uani 1.0 8 d .
C20 C -0.0089(3) 0.46037(16) 0.1742(3) 0.0364(14) Uani 1.0 8 d .
C21 C 0.0932(4) 0.5000 0.2442(4) 0.037(2) Uani 1.0 4 d .
C22 C 0.1708(4) 0.5000 0.2910(4) 0.041(2) Uani 1.0 4 d .
C23 C 0.2090(3) 0.54115(17) 0.3132(4) 0.0504(18) Uani 1.0 8 d .
C24 C 0.2830(3) 0.53999(17) 0.3586(4) 0.0508(18) Uani 1.0 8 d .
C25 C 0.5453(6) 0.5000 0.3915(6) 0.058(3) Uani 1.0 4 d .
C26 C 0.5690(7) 0.5000 0.3269(7) 0.084(3) Uani 1.0 4 d .
C27 C 0.5293(8) 0.5000 0.2596(8) 0.115(4) Uani 1.0 4 d .
C28 C 0.5567(9) 0.5000 0.2049(8) 0.130(4) Uani 1.0 4 d .
C29 C 0.6211(10) 0.5000 0.2155(9) 0.140(4) Uani 1.0 4 d .
C30 C 0.6726(9) 0.5000 0.2860(9) 0.152(4) Uani 1.0 4 d .
C31 C 0.6421(9) 0.5000 0.3408(9) 0.141(4) Uani 1.0 4 d .
C32 C 0.5000 0.4072(3) 0.5000 0.045(3) Uani 1.0 4 d .
C33 C 0.5000 0.3554(3) 0.5000 0.057(3) Uani 1.0 4 d .
C34 C 0.5658(4) 0.3313(3) 0.5243(5) 0.085(3) Uani 1.0 8 d .
C35 C 0.5647(6) 0.2813(3) 0.5234(7) 0.139(5) Uani 1.0 8 d .
C36 C 0.5000 0.2579(4) 0.5000 0.136(7) Uani 1.0 4 d .
C37 C 0.0349(3) 0.37258(18) 0.0254(4) 0.0492(17) Uani 1.0 8 d .
C38 C 0.0732(3) 0.41407(18) 0.0527(4) 0.0420(15) Uani 1.0 8 d .
C39 C 0.1468(3) 0.41532(19) 0.1041(4) 0.0487(17) Uani 1.0 8 d .
C40 C 0.1808(3) 0.4565(2) 0.1269(4) 0.0504(17) Uani 1.0 8 d .
C41 C 0.1460(4) 0.5000 0.1020(5) 0.041(2) Uani 1.0 4 d .
C42 C 0.0741(4) 0.5000 0.0498(4) 0.039(2) Uani 1.0 4 d .
C43 C 0.0371(3) 0.45711(16) 0.0259(3) 0.0392(15) Uani 1.0 8 d .
H3 H -0.3156 0.3619 0.1418 0.1104 Uiso 1.0 8 calc R
H4 H -0.3868 0.3965 0.1986 0.1462 Uiso 1.0 8 calc R
H5 H -0.4995 0.3619 0.1873 0.1299 Uiso 1.0 8 calc R
H6 H -0.5387 0.2927 0.1209 0.0853 Uiso 1.0 8 calc R
H7 H -0.4633 0.2584 0.0679 0.0706 Uiso 1.0 8 calc R
H10 H -0.0872 0.2210 0.2459 0.0778 Uiso 1.0 8 calc R
H11 H -0.0216 0.1744 0.3462 0.1033 Uiso 1.0 8 calc R
H12 H -0.0423 0.0944 0.3416 0.1088 Uiso 1.0 8 calc R
H13 H -0.1289 0.0602 0.2373 0.0954 Uiso 1.0 8 calc R
H14 H -0.1964 0.1068 0.1381 0.0664 Uiso 1.0 8 calc R
H15 H -0.2071 0.3830 0.0277 0.0516 Uiso 1.0 8 calc R
H16 H -0.1434 0.4500 0.0792 0.0570 Uiso 1.0 8 calc R
H18 H 0.0260 0.3697 0.2013 0.0547 Uiso 1.0 8 calc R
H19 H -0.0423 0.3053 0.1492 0.0503 Uiso 1.0 8 calc R
H23 H 0.1850 0.5702 0.2977 0.0605 Uiso 1.0 8 calc R
H24 H 0.3081 0.5686 0.3755 0.0610 Uiso 1.0 8 calc R
H27 H 0.4775 0.5000 0.2459 0.1379 Uiso 1.0 4 calc R
H28 H 0.5227 0.5000 0.1558 0.1560 Uiso 1.0 4 calc R
H29 H 0.6365 0.5000 0.1755 0.1675 Uiso 1.0 4 calc R
H30 H 0.7239 0.5000 0.2970 0.1829 Uiso 1.0 4 calc R
H31 H 0.6751 0.5000 0.3903 0.1688 Uiso 1.0 4 calc R
H34 H 0.6111 0.3477 0.5412 0.1018 Uiso 1.0 8 calc R
H35 H 0.6096 0.2645 0.5394 0.1669 Uiso 1.0 8 calc R
H36 H 0.5000 0.2247 0.5000 0.1631 Uiso 1.0 4 calc R
H37 H 0.0584 0.3436 0.0430 0.0590 Uiso 1.0 8 calc R
H39 H 0.1721 0.3870 0.1225 0.0585 Uiso 1.0 8 calc R
H40 H 0.2300 0.4564 0.1611 0.0604 Uiso 1.0 8 calc R

loop_
_atom_site_aniso_label
_atom_site_aniso_U_11
_atom_site_aniso_U_22
_atom_site_aniso_U_33
_atom_site_aniso_U_12
_atom_site_aniso_U_13
_atom_site_aniso_U_23
Ru1 0.0279(3) 0.0265(3) 0.0438(3) -0.00493(18) 0.0078(2) 0.0006(2)
Ru2 0.0282(4) 0.0404(4) 0.0346(4) 0.0000 -0.0011(3) 0.0000
O1 0.035(3) 0.030(2) 0.054(3) -0.0069(17) 0.016(2) -0.0028(18)
O2 0.031(2) 0.044(3) 0.044(3) -0.0035(18) 0.0106(19) -0.0002(19)
O3 0.040(3) 0.034(2) 0.041(3) -0.0066(17) 0.0143(19) 0.0027(17)
O4 0.035(2) 0.030(2) 0.049(3) -0.0071(17) 0.006(2) 0.0057(18)
O5 0.049(4) 0.041(3) 0.027(3) 0.0000 0.003(3) 0.0000
O6 0.036(4) 0.059(4) 0.043(4) 0.0000 0.010(3) 0.0000
O7 0.040(3) 0.046(3) 0.046(3) 0.004(2) 0.002(2) 0.002(2)
N1 0.022(3) 0.025(3) 0.041(3) -0.0077(19) -0.003(2) 0.005(2)
N2 0.024(4) 0.023(4) 0.051(5) 0.0000 -0.002(3) 0.0000
N3 0.026(3) 0.033(3) 0.053(4) -0.002(2) 0.006(3) 0.002(3)
N4 0.027(4) 0.046(4) 0.044(5) 0.0000 -0.008(4) 0.0000
C1 0.038(4) 0.027(3) 0.053(4) -0.007(3) 0.014(3) 0.001(3)
C2 0.051(4) 0.038(4) 0.071(5) 0.001(3) 0.027(4) -0.007(3)
C3 0.083(6) 0.055(5) 0.173(10) -0.020(4) 0.089(7) -0.032(5)
C4 0.123(8) 0.089(6) 0.202(12) -0.031(6) 0.116(9) -0.081(7)
C5 0.089(7) 0.081(6) 0.182(11) 0.003(5) 0.083(7) -0.028(7)
C6 0.057(5) 0.061(5) 0.110(7) -0.009(4) 0.048(5) -0.031(5)
C7 0.036(4) 0.055(4) 0.080(6) -0.003(3) 0.015(4) -0.022(4)
C8 0.044(4) 0.028(3) 0.040(4) 0.003(3) 0.013(3) 0.002(3)
C9 0.042(4) 0.038(4) 0.047(4) 0.001(3) 0.010(3) 0.008(3)
C10 0.072(5) 0.056(4) 0.048(5) -0.008(4) 0.001(4) 0.007(4)
C11 0.108(7) 0.076(6) 0.045(5) -0.020(5) -0.005(5) 0.018(4)
C12 0.110(7) 0.077(6) 0.062(6) -0.004(5) 0.006(5) 0.041(5)
C13 0.077(6) 0.048(4) 0.096(7) -0.006(4) 0.012(5) 0.041(5)
C14 0.039(4) 0.049(4) 0.065(5) -0.009(3) 0.004(4) 0.017(4)
C15 0.034(4) 0.025(3) 0.062(5) -0.009(3) 0.010(3) -0.003(3)
C16 0.041(4) 0.025(3) 0.061(5) -0.005(3) 0.002(3) 0.010(3)
C17 0.028(3) 0.025(3) 0.042(4) 0.003(3) 0.004(3) 0.000(3)
C18 0.032(4) 0.036(4) 0.055(4) -0.003(3) 0.002(3) 0.001(3)
C19 0.042(4) 0.028(3) 0.046(4) 0.009(3) 0.005(3) 0.006(3)
C20 0.026(3) 0.027(3) 0.050(4) -0.004(3) 0.008(3) 0.001(3)
C21 0.035(5) 0.025(4) 0.044(5) 0.0000 0.006(4) 0.0000
C22 0.040(5) 0.033(5) 0.037(5) 0.0000 -0.001(4) 0.0000
C23 0.043(4) 0.028(3) 0.058(5) -0.002(3) -0.005(4) 0.003(3)
C24 0.036(4) 0.027(3) 0.064(5) 0.004(3) -0.011(4) 0.001(3)
C25 0.080(7) 0.047(5) 0.058(6) 0.0000 0.038(6) 0.0000
C26 0.098(6) 0.100(6) 0.070(5) 0.0000 0.049(5) 0.0000
C27 0.124(7) 0.161(8) 0.076(6) 0.0000 0.055(6) 0.0000
C28 0.139(8) 0.187(8) 0.084(6) 0.0000 0.063(7) 0.0000
C29 0.140(9) 0.207(9) 0.096(7) 0.0000 0.073(7) 0.0000
C30 0.128(8) 0.253(9) 0.105(8) 0.0000 0.075(6) 0.0000
C31 0.114(7) 0.234(8) 0.096(7) 0.0000 0.064(6) 0.0000
C32 0.042(5) 0.041(5) 0.030(5) 0.0000 -0.009(4) 0.0000
C33 0.075(7) 0.036(5) 0.050(6) 0.0000 0.011(6) 0.0000
C34 0.064(5) 0.056(5) 0.111(7) 0.011(4) 0.006(5) -0.017(5)
C35 0.105(8) 0.051(6) 0.213(13) 0.036(5) 0.005(8) 0.006(7)
C36 0.104(11) 0.044(7) 0.201(17) 0.0000 -0.009(11) 0.0000
C37 0.052(4) 0.032(4) 0.065(5) 0.008(3) 0.024(4) 0.005(3)
C38 0.038(4) 0.036(4) 0.053(4) -0.001(3) 0.018(3) 0.004(3)
C39 0.042(4) 0.040(4) 0.056(5) 0.011(3) 0.009(4) 0.009(3)
C40 0.031(4) 0.056(4) 0.055(5) 0.006(3) 0.006(3) 0.004(3)
C41 0.032(5) 0.033(5) 0.061(6) 0.0000 0.021(5) 0.0000
C42 0.029(5) 0.034(5) 0.055(6) 0.0000 0.015(4) 0.0000
C43 0.040(4) 0.024(3) 0.055(4) 0.009(3) 0.020(3) 0.005(3)

loop_
_atom_type_symbol
_atom_type_description
_atom_type_scat_dispersion_real
_atom_type_scat_dispersion_imag
_atom_type_scat_source
C C 0.0033 0.0016
;
International Tables for Crystallography
(1992, Vol. C, Tables 4.2.6.8 and 6.1.1.4)
;
H H 0.0000 0.0000
;
International Tables for Crystallography
(1992, Vol. C, Table 6.1.1.4)
;
N N 0.0061 0.0033
;
International Tables for Crystallography
(1992, Vol. C, Tables 4.2.6.8 and 6.1.1.4)
;
O O 0.0106 0.0060
;
International Tables for Crystallography
(1992, Vol. C, Tables 4.2.6.8 and 6.1.1.4)
;
Ru Ru -1.2594 0.8363
;
International Tables for Crystallography
(1992, Vol. C, Tables 4.2.6.8 and 6.1.1.4)
;

loop_
_geom_angle_atom_site_label_1
_geom_angle_atom_site_label_2
_geom_angle_atom_site_label_3
_geom_angle
_geom_angle_publ_flag
_geom_angle_site_symmetry_1
_geom_angle_site_symmetry_3
Ru1 Ru1 O1 88.21(9) yes 7_455 .
Ru1 Ru1 O2 90.41(10) yes 7_455 7_455
Ru1 Ru1 O3 89.13(9) yes 7_455 .
Ru1 Ru1 O4 89.66(9) yes 7_455 7_455
Ru1 Ru1 N1 173.27(14) yes 7_455 .
O1 Ru1 O2 178.48(13) yes . 7_455
O1 Ru1 O3 90.30(16) yes . .
O1 Ru1 O4 89.35(16) yes . 7_455
O1 Ru1 N1 85.41(16) yes . .
O2 Ru1 O3 90.31(16) yes 7_455 .
O2 Ru1 O4 90.01(16) yes 7_455 7_455
O2 Ru1 N1 96.00(16) yes 7_455 .
O3 Ru1 O4 178.75(14) yes . 7_455
O3 Ru1 N1 88.78(14) yes . .
O4 Ru1 N1 92.39(14) yes 7_455 .
Ru2 Ru2 O5 89.35(14) yes 2_656 .
Ru2 Ru2 O6 90.29(14) yes 2_656 2_656
Ru2 Ru2 O7 89.12(10) yes 2_656 .
Ru2 Ru2 O7 89.12(10) yes 2_656 4_565
Ru2 Ru2 N4 179.9(3) yes 2_656 .
O5 Ru2 O6 179.6(2) yes . 2_656
O5 Ru2 O7 90.88(14) yes . .
O5 Ru2 O7 90.88(14) yes . 4_565
O5 Ru2 N4 90.6(3) yes . .
O6 Ru2 O7 89.11(14) yes 2_656 .
O6 Ru2 O7 89.11(14) yes 2_656 4_565
O6 Ru2 N4 89.8(3) yes 2_656 .
O7 Ru2 O7 177.49(16) yes . 4_565
O7 Ru2 N4 90.88(10) yes . .
O7 Ru2 N4 90.88(10) yes 4_565 .
Ru1 O1 C1 120.0(4) yes . .
Ru1 O2 C1 116.8(4) yes 7_455 .
Ru1 O3 C8 119.5(3) yes . .
Ru1 O4 C8 118.4(4) yes 7_455 .
Ru2 O5 C25 116.2(7) yes . .
Ru2 O6 C25 116.6(8) yes 2_656 .
Ru2 O7 C32 119.1(4) yes . .
Ru1 N1 C15 113.3(3) yes . .
Ru1 N1 C19 128.7(4) yes . .
C15 N1 C19 118.0(4) yes . .
C20 N2 C20 116.0(5) yes . 4_565
C20 N3 C21 114.6(5) yes . .
Ru2 N4 C24 120.4(3) yes . .
Ru2 N4 C24 120.4(3) yes . 4_565
C24 N4 C24 118.7(5) yes . 4_565
O1 C1 O2 124.6(7) yes . .
O1 C1 C2 118.0(5) yes . .
O2 C1 C2 117.4(6) yes . .
C1 C2 C3 118.4(7) yes . .
C1 C2 C7 123.2(6) yes . .
C3 C2 C7 118.3(8) yes . .
C2 C3 C4 120.8(8) yes . .
C3 C4 C5 119.1(8) yes . .
C4 C5 C6 121.1(10) yes . .
C5 C6 C7 117.7(8) yes . .
C2 C7 C6 123.0(6) yes . .
O3 C8 O4 123.3(5) yes . .
O3 C8 C9 117.6(5) yes . .
O4 C8 C9 119.1(5) yes . .
C8 C9 C10 119.7(5) yes . .
C8 C9 C14 119.8(5) yes . .
C10 C9 C14 120.4(6) yes . .
C9 C10 C11 119.9(6) yes . .
C10 C11 C12 119.8(6) yes . .
C11 C12 C13 120.5(7) yes . .
C12 C13 C14 119.9(7) yes . .
C9 C14 C13 119.4(6) yes . .
N1 C15 C16 122.0(5) yes . .
C15 C16 C17 119.2(5) yes . .
C16 C17 C18 117.6(5) yes . .
C16 C17 C20 117.9(4) yes . .
C18 C17 C20 124.5(5) yes . .
C17 C18 C19 120.2(5) yes . .
N1 C19 C18 123.1(5) yes . .
N2 C20 N3 124.8(5) yes . .
N2 C20 C17 115.9(4) yes . .
N3 C20 C17 119.3(4) yes . .
N3 C21 N3 125.1(6) yes . 4_565
N3 C21 C22 117.3(3) yes . .
N3 C21 C22 117.3(3) yes 4_565 .
C21 C22 C23 121.2(4) yes . .
C21 C22 C23 121.2(4) yes . 4_565
C23 C22 C23 117.6(6) yes . 4_565
C22 C23 C24 119.8(5) yes . .
N4 C24 C23 122.0(5) yes . .
O5 C25 O6 127.6(12) yes . .
O5 C25 C26 114.3(9) yes . .
O6 C25 C26 118.1(11) yes . .
C25 C26 C27 128.6(14) yes . .
C25 C26 C31 117.9(12) yes . .
C27 C26 C31 113.5(17) yes . .
C26 C27 C28 123.9(15) yes . .
C27 C28 C29 124.1(15) yes . .
C28 C29 C30 120(2) yes . .
C29 C30 C31 114.3(17) yes . .
C26 C31 C30 124.3(14) yes . .
O7 C32 O7 123.4(8) yes . 2_656
O7 C32 C33 118.3(4) yes . .
O7 C32 C33 118.3(4) yes 2_656 .
C32 C33 C34 119.9(5) yes . .
C32 C33 C34 119.9(5) yes . 2_656
C34 C33 C34 120.2(8) yes . 2_656
C33 C34 C35 119.1(8) yes . .
C34 C35 C36 120.4(9) yes . .
C35 C36 C35 120.7(10) yes . 2_656
C37 C37 C38 122.0(5) yes 2_555 .
C37 C38 C39 123.4(5) yes . .
C37 C38 C43 118.1(5) yes . .
C39 C38 C43 118.4(5) yes . .
C38 C39 C40 120.3(5) yes . .
C39 C40 C41 122.7(5) yes . .
C40 C41 C40 123.0(6) yes . 4_565
C40 C41 C42 118.5(4) yes . .
C40 C41 C42 118.5(4) yes 4_565 .
C41 C42 C43 119.7(3) yes . .
C41 C42 C43 119.7(3) yes . 4_565
C43 C42 C43 120.4(6) yes . 4_565
C38 C43 C42 120.4(5) yes . .
C38 C43 C43 119.9(5) yes . 2_555
C42 C43 C43 119.7(5) yes . 2_555
C2 C3 H3 119.595 no . .
C4 C3 H3 119.602 no . .
C3 C4 H4 120.476 no . .
C5 C4 H4 120.473 no . .
C4 C5 H5 119.457 no . .
C6 C5 H5 119.485 no . .
C5 C6 H6 121.135 no . .
C7 C6 H6 121.138 no . .
C2 C7 H7 118.515 no . .
C6 C7 H7 118.529 no . .
C9 C10 H10 120.071 no . .
C11 C10 H10 120.052 no . .
C10 C11 H11 120.117 no . .
C12 C11 H11 120.086 no . .
C11 C12 H12 119.737 no . .
C13 C12 H12 119.733 no . .
C12 C13 H13 120.068 no . .
C14 C13 H13 120.076 no . .
C9 C14 H14 120.292 no . .
C13 C14 H14 120.291 no . .
N1 C15 H15 119.008 no . .
C16 C15 H15 119.039 no . .
C15 C16 H16 120.407 no . .
C17 C16 H16 120.406 no . .
C17 C18 H18 119.911 no . .
C19 C18 H18 119.919 no . .
N1 C19 H19 118.465 no . .
C18 C19 H19 118.458 no . .
C22 C23 H23 120.120 no . .
C24 C23 H23 120.071 no . .
N4 C24 H24 119.013 no . .
C23 C24 H24 119.027 no . .
C26 C27 H27 118.030 no . .
C28 C27 H27 118.038 no . .
C27 C28 H28 118.047 no . .
C29 C28 H28 117.852 no . .
C28 C29 H29 120.099 no . .
C30 C29 H29 120.014 no . .
C29 C30 H30 122.846 no . .
C31 C30 H30 122.894 no . .
C26 C31 H31 117.917 no . .
C30 C31 H31 117.750 no . .
C33 C34 H34 120.449 no . .
C35 C34 H34 120.454 no . .
C34 C35 H35 119.775 no . .
C36 C35 H35 119.781 no . .
C35 C36 H36 119.647 no . .
C35 C36 H36 119.647 no 2_656 .
C37 C37 H37 119.002 no 2_555 .
C38 C37 H37 119.000 no . .
C38 C39 H39 119.865 no . .
C40 C39 H39 119.852 no . .
C39 C40 H40 118.673 no . .
C41 C40 H40 118.660 no . .

loop_
_geom_bond_atom_site_label_1
_geom_bond_atom_site_label_2
_geom_bond_distance
_geom_bond_publ_flag
_geom_bond_site_symmetry_2
Ru1 Ru1 2.2811(6) yes 7_455
Ru1 O1 2.058(5) yes .
Ru1 O2 2.065(5) yes 7_455
Ru1 O3 2.054(4) yes .
Ru1 O4 2.061(4) yes 7_455
Ru1 N1 2.292(4) yes .
Ru2 Ru2 2.2799(8) yes 2_656
Ru2 O5 2.073(7) yes .
Ru2 O6 2.052(7) yes 2_656
Ru2 O7 2.062(4) yes .
Ru2 O7 2.062(4) yes 4_565
Ru2 N4 2.315(6) yes .
O1 C1 1.250(7) yes .
O2 C1 1.271(6) yes .
O3 C8 1.266(7) yes .
O4 C8 1.277(6) yes .
O5 C25 1.269(13) yes .
O6 C25 1.257(11) yes .
O7 C32 1.259(6) yes .
N1 C15 1.336(6) yes .
N1 C19 1.325(6) yes .
N2 C20 1.338(6) yes .
N2 C20 1.338(6) yes 4_565
N3 C20 1.341(6) yes .
N3 C21 1.354(5) yes .
N4 C24 1.331(6) yes .
N4 C24 1.331(6) yes 4_565
C1 C2 1.495(11) yes .
C2 C3 1.401(10) yes .
C2 C7 1.370(10) yes .
C3 C4 1.376(16) yes .
C4 C5 1.411(15) yes .
C5 C6 1.381(11) yes .
C6 C7 1.389(12) yes .
C8 C9 1.480(8) yes .
C9 C10 1.381(8) yes .
C9 C14 1.394(8) yes .
C10 C11 1.384(9) yes .
C11 C12 1.375(11) yes .
C12 C13 1.394(10) yes .
C13 C14 1.376(9) yes .
C15 C16 1.366(7) yes .
C16 C17 1.404(7) yes .
C17 C18 1.347(7) yes .
C17 C20 1.478(7) yes .
C18 C19 1.358(7) yes .
C21 C22 1.457(10) yes .
C22 C23 1.378(6) yes .
C22 C23 1.378(6) yes 4_565
C23 C24 1.393(8) yes .
C25 C26 1.52(2) yes .
C26 C27 1.266(18) yes .
C26 C31 1.36(3) yes .
C27 C28 1.38(3) yes .
C28 C29 1.20(3) yes .
C29 C30 1.38(2) yes .
C30 C31 1.43(3) yes .
C32 C33 1.484(13) yes .
C33 C34 1.384(9) yes .
C33 C34 1.384(9) yes 2_656
C34 C35 1.431(11) yes .
C35 C36 1.358(12) yes .
C37 C37 1.364(7) yes 2_555
C37 C38 1.401(8) yes .
C38 C39 1.423(7) yes .
C38 C43 1.422(7) yes .
C39 C40 1.347(8) yes .
C40 C41 1.417(7) yes .
C41 C42 1.403(10) yes .
C42 C43 1.415(6) yes .
C42 C43 1.415(6) yes 4_565
C43 C43 1.433(7) yes 2_555
C3 H3 0.950 no .
C4 H4 0.950 no .
C5 H5 0.950 no .
C6 H6 0.950 no .
C7 H7 0.950 no .
C10 H10 0.950 no .
C11 H11 0.950 no .
C12 H12 0.950 no .
C13 H13 0.950 no .
C14 H14 0.950 no .
C15 H15 0.950 no .
C16 H16 0.950 no .
C18 H18 0.950 no .
C19 H19 0.950 no .
C23 H23 0.950 no .
C24 H24 0.950 no .
C27 H27 0.951 no .
C28 H28 0.950 no .
C29 H29 0.949 no .
C30 H30 0.950 no .
C31 H31 0.950 no .
C34 H34 0.950 no .
C35 H35 0.950 no .
C36 H36 0.950 no .
C37 H37 0.950 no .
C39 H39 0.950 no .
C40 H40 0.950 no .

loop_
_geom_contact_atom_site_label_1
_geom_contact_atom_site_label_2
_geom_contact_distance
_geom_contact_publ_flag
_geom_contact_site_symmetry_2
O1 C3 2.752(11) no .
O1 C8 3.562(6) no .
O1 C8 3.500(8) no 7_455
O1 C15 3.188(7) no .
O2 C7 2.831(9) no .
O2 C8 3.573(6) no .
O2 C8 3.548(8) no 7_455
O3 C1 3.546(7) no .
O3 C1 3.513(8) no 7_455
O3 C10 2.770(7) no .
O3 C19 3.322(7) no .
O4 C1 3.547(7) no .
O4 C1 3.531(9) no 7_455
O4 C14 2.813(7) no .
O4 C15 3.134(6) no 7_455
O5 C27 2.84(2) no .
O5 C31 3.57(2) no .
O5 C32 3.551(8) no .
O6 C27 3.580(16) no .
O6 C31 2.75(3) no .
O6 C32 3.549(8) no .
O7 C24 3.157(6) no 4_565
O7 C25 3.546(12) no .
O7 C25 3.480(11) no 2_656
O7 C34 3.591(8) no .
O7 C34 2.792(8) no 2_656
N1 C17 2.759(6) no .
N2 N3 2.375(6) no 4_565
N2 C16 2.720(6) no .
N2 C16 2.720(6) no 4_565
N2 C17 2.388(5) no 4_565
N2 C21 2.673(8) no .
N3 C18 2.898(7) no .
N3 C20 2.693(6) no 4_565
N3 C23 2.793(7) no 4_565
N4 C22 2.784(9) no .
N4 C23 2.383(7) no 4_565
C2 C5 2.779(14) no .
C3 C6 2.792(12) no .
C4 C7 2.755(11) no .
C9 C12 2.755(9) no .
C10 C13 2.771(10) no .
C11 C14 2.777(9) no .
C15 C18 2.694(7) no .
C16 C19 2.681(7) no .
C22 C24 2.397(8) no 4_565
C23 C24 2.709(7) no 4_565
C26 C29 2.76(3) no .
C27 C30 2.67(3) no .
C28 C31 2.58(2) no .
C33 C35 2.427(12) no 2_656
C33 C36 2.793(15) no .
C34 C35 2.777(12) no 2_656
C37 C43 2.796(7) no 2_555
C38 C38 2.849(7) no 2_555
C38 C41 2.830(6) no .
C39 C42 2.815(7) no .
C40 C43 2.780(7) no .
C42 C42 2.838(10) no 2_555
Ru2 O7 3.050(4) no 3_666
Ru2 C32 2.892(8) no 3_666
O3 C6 3.446(9) no 8_555
O5 C12 3.532(8) no 5_555
O5 C12 3.532(8) no 8_555
O5 C32 3.551(8) no 3_666
O6 O7 2.886(7) no 3_666
O6 C32 3.549(8) no 3_666
O7 C12 3.348(10) no 8_555
N1 C37 3.491(9) no 2_555
N3 C39 3.570(9) no .
N3 C40 3.525(10) no .
N3 C41 3.586(12) no .
C5 C10 3.545(15) no 8_455
C6 O3 3.446(9) no 8_455
C7 C7 3.468(10) no 2_455
C10 C5 3.545(15) no 8_555
C11 C34 3.491(13) no 7_556
C12 O5 3.532(8) no 5_445
C12 O7 3.348(10) no 8_455
C15 C37 3.519(10) no 2_555
C15 C38 3.468(10) no 2_555
C15 C39 3.566(10) no 2_555
C16 C38 3.377(10) no 2_555
C16 C43 3.527(10) no 2_555
C17 C38 3.556(10) no .
C18 C37 3.364(11) no .
C19 C37 3.552(10) no .
C19 C37 3.571(10) no 2_555
C20 C43 3.386(10) no .
C21 C40 3.599(12) no .
C21 C40 3.599(12) no 4_565
C21 C41 3.352(14) no .
C22 C40 3.556(11) no .
C22 C40 3.556(11) no 4_565
C22 C41 3.589(13) no .
C23 C40 3.520(10) no 4_565
C25 O7 3.480(11) no 3_666
C34 C11 3.491(13) no 7_556
C37 N1 3.491(9) no 2_555
C37 C15 3.519(10) no 2_555
C37 C18 3.364(11) no .
C37 C19 3.552(10) no .
C37 C19 3.571(10) no 2_555
C38 C15 3.468(10) no 2_555
C38 C16 3.377(10) no 2_555
C38 C17 3.556(10) no .
C39 N3 3.570(9) no .
C39 C15 3.566(10) no 2_555
C40 N3 3.525(10) no .
C40 C21 3.599(12) no .
C40 C22 3.556(11) no .
C40 C23 3.520(10) no 4_565
C41 N3 3.586(12) no .
C41 N3 3.586(12) no 4_565
C41 C21 3.352(14) no .
C41 C22 3.589(13) no .
C42 C43 2.464(8) no 3_565
C43 C16 3.527(10) no 2_555
C43 C20 3.386(10) no .
C43 C43 2.844(7) no 3_565
Ru1 H15 2.9876 no .
Ru1 H19 3.3485 no .
Ru2 H24 3.1866 no .
Ru2 H24 3.1866 no 4_565
O1 H3 2.4333 no .
O1 H15 2.8782 no .
O2 H7 2.5307 no .
O2 H19 3.5848 no 7_455
O3 H10 2.4814 no .
O3 H19 2.8898 no .
O4 H14 2.5232 no .
O4 H15 2.5471 no 7_455
O5 H27 2.5540 no .
O6 H31 2.3815 no .
O7 H24 2.5419 no 4_565
O7 H34 2.5127 no 2_656
N1 H16 3.2143 no .
N1 H18 3.2039 no .
N2 H16 2.3763 no .
N2 H16 2.3763 no 4_565
N3 H18 2.6137 no .
N3 H23 2.4727 no 4_565
N4 H23 3.2299 no .
N4 H23 3.2299 no 4_565
N4 H24 1.9754 no 4_565
C1 H3 2.6282 no .
C1 H7 2.6760 no .
C2 H4 3.2741 no .
C2 H6 3.2778 no .
C3 H5 3.2564 no .
C3 H7 3.2340 no .
C4 H6 3.2940 no .
C5 H3 3.2622 no .
C5 H7 3.2259 no .
C6 H4 3.2855 no .
C7 H3 3.2362 no .
C7 H5 3.2335 no .
C8 H10 2.6318 no .
C8 H14 2.6514 no .
C9 H11 3.2513 no .
C9 H13 3.2532 no .
C10 H12 3.2445 no .
C10 H14 3.2647 no .
C11 H13 3.2589 no .
C12 H10 3.2450 no .
C12 H14 3.2579 no .
C13 H11 3.2617 no .
C14 H10 3.2657 no .
C14 H12 3.2522 no .
C15 H19 3.1368 no .
C16 H18 3.2219 no .
C17 H15 3.2457 no .
C17 H19 3.1920 no .
C18 H16 3.2164 no .
C19 H15 3.1386 no .
C20 H16 2.6221 no .
C20 H18 2.6880 no .
C21 H23 2.6435 no .
C21 H23 2.6435 no 4_565
C22 H23 2.0286 no 4_565
C22 H24 3.2480 no .
C22 H24 3.2480 no 4_565
C23 H23 3.2230 no 4_565
C24 H24 3.1468 no 4_565
C25 H27 2.6829 no .
C25 H31 2.5645 no .
C26 H28 3.1607 no .
C26 H30 3.3197 no .
C27 H29 3.1444 no .
C27 H31 3.0540 no .
C28 H30 3.1031 no .
C28 H31 3.5294 no .
C29 H27 3.1043 no .
C29 H31 3.2160 no .
C30 H28 3.1005 no .
C31 H27 3.0708 no .
C31 H28 3.5289 no .
C31 H29 3.2354 no .
C32 H34 2.6469 no .
C32 H34 2.6469 no 2_656
C33 H34 2.0376 no 2_656
C33 H35 3.2824 no .
C33 H35 3.2824 no 2_656
C34 H34 3.2598 no 2_656
C34 H36 3.2804 no .
C35 H35 3.2147 no 2_656
C36 H34 3.2745 no .
C36 H34 3.2745 no 2_656
C36 H35 2.0070 no 2_656
C37 H39 2.6904 no .
C38 H37 3.2664 no 2_555
C38 H40 3.2566 no .
C39 H37 2.6701 no .
C40 H40 2.6685 no 4_565
C41 H39 3.2786 no .
C41 H39 3.2786 no 4_565
C41 H40 2.0498 no 4_565
C42 H40 3.2754 no .
C42 H40 3.2754 no 4_565
C43 H37 3.2801 no .
C43 H39 3.3044 no .
H3 H4 2.3267 no .
H4 H5 2.3601 no .
H5 H6 2.3401 no .
H6 H7 2.3346 no .
H10 H11 2.3368 no .
H10 H19 3.4010 no .
H11 H12 2.3223 no .
H12 H13 2.3408 no .
H13 H14 2.3317 no .
H14 H15 3.1264 no 7_455
H15 H16 2.3076 no .
H16 H16 2.8637 no 4_565
H18 H19 2.2846 no .
H18 H23 3.4482 no 4_565
H23 H24 2.3306 no .
H27 H28 2.2747 no .
H28 H29 2.1243 no .
H29 H30 2.3721 no .
H30 H31 2.3841 no .
H34 H35 2.3845 no .
H35 H36 2.2999 no .
H37 H37 2.2855 no 2_555
H37 H39 2.5256 no .
H39 H40 2.2760 no .
H40 H40 2.4965 no 4_565
O2 H6 3.0464 no 2_455
O2 H7 3.2689 no 2_455
O2 H37 3.2298 no 8_455
O3 H6 2.4990 no 8_555
O4 H39 3.0493 no 8_455
O5 H12 2.7730 no 5_555
O5 H12 2.7730 no 8_555
O5 H13 3.2224 no 5_555
O5 H13 3.2224 no 8_555
O7 H12 2.6140 no 8_555
N1 H37 3.3112 no 2_555
C1 H6 3.4819 no 2_455
C6 H19 3.4373 no 8_455
C7 H7 3.1107 no 2_455
C8 H6 2.8666 no 8_555
C9 H5 2.9646 no 8_555
C9 H6 3.0123 no 8_555
C10 H5 2.9138 no 8_555
C10 H6 3.0897 no 8_555
C11 H5 2.9930 no 8_555
C12 H5 3.1286 no 8_555
C12 H24 3.5185 no 5_445
C13 H5 3.2045 no 8_555
C13 H24 3.5571 no 5_445
C13 H27 3.2625 no 5_445
C13 H40 3.0958 no 8_455
C14 H5 3.1476 no 8_555
C14 H39 3.0715 no 8_455
C14 H40 3.0095 no 8_455
C15 H37 3.5587 no 2_555
C18 H37 3.4704 no .
C19 H37 3.5031 no .
C19 H37 3.5517 no 2_555
C22 H40 3.4367 no .
C22 H40 3.4367 no 4_565
C23 H40 3.1950 no 4_565
C24 H13 3.5039 no 5_555
C25 H12 3.1588 no 5_555
C25 H12 3.1588 no 8_555
C26 H12 3.5616 no 5_555
C26 H12 3.5616 no 8_555
C27 H13 3.4391 no 5_555
C27 H13 3.4391 no 8_555
C28 H4 3.1863 no 1_655
C28 H4 3.1863 no 4_665
C29 H4 2.9822 no 1_655
C29 H4 2.9822 no 4_665
C30 H4 3.4107 no 1_655
C30 H4 3.4107 no 4_665
C32 H12 2.9272 no 7_556
C32 H12 2.9272 no 8_555
C33 H11 3.0368 no 7_556
C33 H11 3.0368 no 8_555
C33 H12 3.2606 no 7_556
C33 H12 3.2606 no 8_555
C34 H11 3.0109 no 7_556
C34 H11 3.2947 no 8_555
C34 H12 3.5679 no 7_556
C35 H11 3.2650 no 7_556
C35 H11 3.5107 no 8_555
C36 H11 3.5005 no 7_556
C36 H11 3.5005 no 8_555
C37 H18 3.5561 no .
C38 H16 3.5385 no 2_555
C39 H14 2.9693 no 8_555
C39 H15 3.3814 no 2_555
C40 H13 3.5860 no 8_555
C40 H14 2.9638 no 8_555
C40 H23 3.4397 no 4_565
C43 H16 3.4722 no 2_555
H4 C28 3.1863 no 1_455
H4 C29 2.9822 no 1_455
H4 C30 3.4107 no 1_455
H4 H28 3.3983 no 1_455
H4 H29 3.0622 no 1_455
H5 C9 2.9646 no 8_455
H5 C10 2.9138 no 8_455
H5 C11 2.9930 no 8_455
H5 C12 3.1286 no 8_455
H5 C13 3.2045 no 8_455
H5 C14 3.1476 no 8_455
H5 H10 3.3894 no 8_455
H5 H11 3.4963 no 8_455
H6 O2 3.0464 no 2_455
H6 O3 2.4990 no 8_455
H6 C1 3.4819 no 2_455
H6 C8 2.8666 no 8_455
H6 C9 3.0123 no 8_455
H6 C10 3.0897 no 8_455
H6 H10 2.9987 no 8_455
H6 H19 2.8706 no 8_455
H7 O2 3.2689 no 2_455
H7 C7 3.1107 no 2_455
H7 H7 2.5300 no 2_455
H7 H19 3.1992 no 8_455
H7 H37 3.0191 no 8_455
H10 H5 3.3894 no 8_555
H10 H6 2.9987 no 8_555
H11 C33 3.0368 no 7_556
H11 C34 3.0109 no 7_556
H11 C34 3.2947 no 8_455
H11 C35 3.2650 no 7_556
H11 C35 3.5107 no 8_455
H11 C36 3.5005 no 7_556
H11 H5 3.4963 no 8_555
H11 H34 3.3848 no 7_556
H12 O5 2.7730 no 5_445
H12 O7 2.6140 no 8_455
H12 C25 3.1588 no 5_445
H12 C26 3.5616 no 5_445
H12 C32 2.9272 no 7_556
H12 C33 3.2606 no 7_556
H12 C34 3.5679 no 7_556
H12 H24 3.3418 no 5_445
H12 H27 3.4100 no 5_445
H12 H34 3.5135 no 7_556
H13 O5 3.2224 no 5_445
H13 C24 3.5039 no 5_445
H13 C27 3.4391 no 5_445
H13 C40 3.5860 no 8_455
H13 H13 3.4486 no 4_555
H13 H24 3.4159 no 5_445
H13 H27 2.6687 no 5_445
H13 H40 2.6554 no 8_455
H14 C39 2.9693 no 8_455
H14 C40 2.9638 no 8_455
H14 H39 2.4959 no 8_455
H14 H40 2.4670 no 8_455
H15 C39 3.3814 no 2_555
H15 H39 3.3019 no 2_555
H16 C38 3.5385 no 2_555
H16 C43 3.4722 no 2_555
H18 C37 3.5561 no .
H18 H37 3.5104 no .
H19 C6 3.4373 no 8_555
H19 H6 2.8706 no 8_555
H19 H7 3.1992 no 8_555
H19 H37 3.5650 no .
H23 C40 3.4397 no 4_565
H23 H39 3.5980 no 4_565
H23 H40 3.2415 no 4_565
H24 C12 3.5185 no 5_555
H24 C13 3.5571 no 5_555
H24 H12 3.3418 no 5_555
H24 H13 3.4159 no 5_555
H24 H34 3.0022 no 3_666
H27 C13 3.2625 no 5_555
H27 C13 3.2625 no 8_555
H27 H12 3.4100 no 5_555
H27 H12 3.4100 no 8_555
H27 H13 2.6687 no 5_555
H27 H13 2.6687 no 8_555
H28 H4 3.3983 no 1_655
H28 H4 3.3983 no 4_665
H29 H4 3.0622 no 1_655
H29 H4 3.0622 no 4_665
H34 H11 3.3848 no 7_556
H34 H12 3.5135 no 7_556
H34 H24 3.0022 no 3_666
H37 O2 3.2298 no 8_555
H37 N1 3.3112 no 2_555
H37 C15 3.5587 no 2_555
H37 C18 3.4704 no .
H37 C19 3.5031 no .
H37 C19 3.5517 no 2_555
H37 H7 3.0191 no 8_555
H37 H18 3.5104 no .
H37 H19 3.5650 no .
H39 O4 3.0493 no 8_555
H39 C14 3.0715 no 8_555
H39 H14 2.4959 no 8_555
H39 H15 3.3019 no 2_555
H39 H23 3.5980 no 4_565
H40 C13 3.0958 no 8_555
H40 C14 3.0095 no 8_555
H40 C22 3.4367 no .
H40 C23 3.1950 no 4_565
H40 H13 2.6554 no 8_555
H40 H14 2.4670 no 8_555
H40 H23 3.2415 no 4_565

loop_
_platon_squeeze_void_nr
_platon_squeeze_void_average_x
_platon_squeeze_void_average_y
_platon_squeeze_void_average_z
_platon_squeeze_void_volume
_platon_squeeze_void_count_electrons
_platon_squeeze_void_content
1 -0.034 -0.005 -0.035 5144 1837 ' '
